data_7016691
loop_
_publ_author_name
'Rozenel, Sergio S.'
'Kerr, John B.'
'Arnold, John'

_publ_section_title
;
 Metal complexes of Co, Ni and Cu with the pincer ligand
 HN(CH(2)CH(2)P(i)Pr(2))(2): preparation, characterization and
 electrochemistry.
;
_journal_issue 40
_journal_name_full 'Dalton transactions (Cambridge, England : 2003)'
_journal_page_first 10397
_journal_page_last 10405
_journal_paper_doi 10.1039/c1dt10599j
_journal_volume 40
_journal_year 2011
_chemical_formula_moiety 'C18 H40 N2 Ni P2, 2(B F4)'
_chemical_formula_sum 'C18 H40 B2 F8 N2 Ni P2'
_chemical_formula_weight 578.77
_chemical_name_common (HNP2NiNCCH3)(BF4)2
_chemical_name_systematic
;
?
;
_space_group_IT_number 29
_symmetry_cell_setting orthorhombic
_symmetry_space_group_name_Hall 'P 2c -2ac'
_symmetry_space_group_name_H-M 'P c a 21'
_atom_sites_solution_hydrogens geom
_atom_sites_solution_primary direct
_atom_sites_solution_secondary difmap
_audit_creation_method SHELXL-97
_cell_angle_alpha 90.00
_cell_angle_beta 90.00
_cell_angle_gamma 90.00
_cell_formula_units_Z 4
_cell_length_a 15.647
_cell_length_b 12.136
_cell_length_c 14.337
_cell_measurement_reflns_used 9917
_cell_measurement_temperature 124(2)
_cell_measurement_theta_max 25.34
_cell_measurement_theta_min 2.96
_cell_volume 2722.481
_computing_cell_refinement 'Bruker SAINT'
_computing_data_collection 'Bruker APEX2'
_computing_data_reduction 'Bruker SAINT'
_computing_molecular_graphics ORTEP-32
_computing_publication_material WinGX
_computing_structure_refinement 'SHELXL-97 (Sheldrick, 2008)'
_computing_structure_solution 'SHELXS-97 (Sheldrick, 2008)'
_diffrn_ambient_temperature 124(2)
_diffrn_detector_area_resol_mean 8.192
_diffrn_measured_fraction_theta_full 0.979
_diffrn_measured_fraction_theta_max 0.975
_diffrn_measurement_device_type 'Bruker SMART 1000 CCD'
_diffrn_measurement_method 'phi and omega scans'
_diffrn_radiation_monochromator graphite
_diffrn_radiation_source 'fine-focus sealed tube'
_diffrn_radiation_type MoK\a
_diffrn_radiation_wavelength 0.71073
_diffrn_reflns_av_R_equivalents 0.0167
_diffrn_reflns_av_sigmaI/netI 0.0284
_diffrn_reflns_limit_h_max 18
_diffrn_reflns_limit_h_min -16
_diffrn_reflns_limit_k_max 14
_diffrn_reflns_limit_k_min -14
_diffrn_reflns_limit_l_max 17
_diffrn_reflns_limit_l_min -16
_diffrn_reflns_number 12611
_diffrn_reflns_theta_full 25.00
_diffrn_reflns_theta_max 25.51
_diffrn_reflns_theta_min 2.56
_exptl_absorpt_coefficient_mu 0.894
_exptl_absorpt_correction_T_max 0.8414
_exptl_absorpt_correction_T_min 0.8074
_exptl_absorpt_correction_type multi-scan
_exptl_absorpt_process_details SADABS
_exptl_crystal_colour Yellow
_exptl_crystal_density_diffrn 1.412
_exptl_crystal_density_method 'not measured'
_exptl_crystal_description Block
_exptl_crystal_F_000 1208
_exptl_crystal_size_max 0.25
_exptl_crystal_size_mid 0.25
_exptl_crystal_size_min 0.20
_refine_diff_density_max 0.460
_refine_diff_density_min -0.160
_refine_diff_density_rms 0.046
_refine_ls_abs_structure_details 'Flack H D (1983), Acta Cryst. A39, 876-881'
_refine_ls_abs_structure_Flack 0.031(11)
_refine_ls_extinction_method none
_refine_ls_goodness_of_fit_ref 1.049
_refine_ls_hydrogen_treatment constr
_refine_ls_matrix_type full
_refine_ls_number_parameters 307
_refine_ls_number_reflns 4714
_refine_ls_number_restraints 1
_refine_ls_restrained_S_all 1.049
_refine_ls_R_factor_all 0.0290
_refine_ls_R_factor_gt 0.0266
_refine_ls_shift/su_max 0.006
_refine_ls_shift/su_mean 0.000
_refine_ls_structure_factor_coef Fsqd
_refine_ls_weighting_details 'calc w=1/[\s^2^(Fo^2^)+(0.0403P)^2^+0.5883P] where P=(Fo^2^+2Fc^2^)/3'
_refine_ls_weighting_scheme calc
_refine_ls_wR_factor_gt 0.0699
_refine_ls_wR_factor_ref 0.0716
_reflns_number_gt 4405
_reflns_number_total 4714
_reflns_threshold_expression >2sigma(I)
_cod_data_source_file c1dt10599j.txt
_cod_data_source_block shelxl4
_cod_depositor_comments
;
The following automatic conversions were performed:

'_symmetry_cell_setting' value 'Orthorhombic' changed to
'orthorhombic' according to
/home/saulius/struct/CIF-dictionaries/cif_core.dic dictionary named
'cif_core.dic' version 2.4.1 from 2010-06-29.

Automatic conversion script
Id: cif_fix_values 1715 2011-07-08 13:25:40Z adriana 
;
_cod_original_cell_volume 2722.5
_cod_database_code 7016691

loop_
_symmetry_equiv_pos_as_xyz
'x, y, z'
'-x, -y, z+1/2'
'-x+1/2, y, z+1/2'
'x+1/2, -y, z'

loop_
_atom_site_label
_atom_site_type_symbol
_atom_site_fract_x
_atom_site_fract_y
_atom_site_fract_z
_atom_site_U_iso_or_equiv
_atom_site_adp_type
_atom_site_occupancy
_atom_site_symmetry_multiplicity
_atom_site_calc_flag
_atom_site_refinement_flags
Ni1 Ni 1.059282(16) 0.74780(2) 0.95790(3) 0.02530(8) Uani 1 1 d .
P1 P 1.05945(4) 0.87855(5) 0.84843(4) 0.02790(14) Uani 1 1 d .
P2 P 1.07890(4) 0.62395(5) 1.06950(4) 0.02751(14) Uani 1 1 d .
N2 N 0.94589(13) 0.76826(16) 0.98873(16) 0.0330(5) Uani 1 1 d .
N1 N 1.17864(13) 0.73062(15) 0.93050(14) 0.0316(4) Uani 1 1 d .
H1 H 1.2054 0.7857 0.9649 0.038 Uiso 1 1 calc R
C10 C 1.19460(15) 0.60203(19) 1.06204(18) 0.0341(5) Uani 1 1 d .
H10A H 1.2250 0.6521 1.1053 0.041 Uiso 1 1 calc R
H10B H 1.2090 0.5251 1.0786 0.041 Uiso 1 1 calc R
C6 C 1.04913(17) 1.02081(19) 0.8908(2) 0.0356(6) Uani 1 1 d .
H6 H 0.9867 1.0373 0.8960 0.043 Uiso 1 1 calc R
C3 C 0.98731(17) 0.86334(19) 0.74845(16) 0.0359(6) Uani 1 1 d .
H3 H 1.0058 0.9175 0.6999 0.043 Uiso 1 1 calc R
C9 C 1.21991(16) 0.62598(19) 0.96247(19) 0.0378(6) Uani 1 1 d .
H9A H 1.2828 0.6330 0.9581 0.045 Uiso 1 1 calc R
H9B H 1.2018 0.5644 0.9218 0.045 Uiso 1 1 calc R
C14 C 1.02829(17) 0.48777(18) 1.05930(19) 0.0372(6) Uani 1 1 d .
H14 H 1.0446 0.4448 1.1161 0.045 Uiso 1 1 calc R
C11 C 1.05478(15) 0.6784(2) 1.18590(18) 0.0336(5) Uani 1 1 d .
H11 H 0.9913 0.6851 1.1913 0.040 Uiso 1 1 calc R
C1 C 1.20257(19) 0.7540(2) 0.8322(2) 0.0410(6) Uani 1 1 d .
H1A H 1.1786 0.6964 0.7909 0.049 Uiso 1 1 calc R
H1B H 1.2656 0.7530 0.8257 0.049 Uiso 1 1 calc R
C2 C 1.16830(17) 0.8658(2) 0.8039(2) 0.0389(6) Uani 1 1 d .
H2A H 1.1684 0.8728 0.7351 0.047 Uiso 1 1 calc R
H2B H 1.2047 0.9248 0.8301 0.047 Uiso 1 1 calc R
C16 C 0.93197(17) 0.4964(2) 1.0588(3) 0.0562(8) Uani 1 1 d .
H16A H 0.9070 0.4224 1.0623 0.084 Uiso 1 1 calc R
H16B H 0.9132 0.5325 1.0011 0.084 Uiso 1 1 calc R
H16C H 0.9132 0.5399 1.1126 0.084 Uiso 1 1 calc R
C4 C 0.9969(3) 0.7481(2) 0.7068(3) 0.0629(10) Uani 1 1 d .
H4A H 0.9580 0.7402 0.6536 0.094 Uiso 1 1 calc R
H4B H 0.9829 0.6928 0.7542 0.094 Uiso 1 1 calc R
H4C H 1.0559 0.7374 0.6858 0.094 Uiso 1 1 calc R
C12 C 1.0927(2) 0.7944(2) 1.1952(2) 0.0443(6) Uani 1 1 d .
H12A H 1.1542 0.7917 1.1825 0.066 Uiso 1 1 calc R
H12B H 1.0831 0.8218 1.2586 0.066 Uiso 1 1 calc R
H12C H 1.0650 0.8437 1.1503 0.066 Uiso 1 1 calc R
C7 C 1.0876(2) 1.0318(2) 0.9882(2) 0.0467(7) Uani 1 1 d .
H7A H 1.0819 1.1082 1.0096 0.070 Uiso 1 1 calc R
H7B H 1.1482 1.0116 0.9862 0.070 Uiso 1 1 calc R
H7C H 1.0573 0.9828 1.0313 0.070 Uiso 1 1 calc R
C8 C 1.0874(2) 1.1040(2) 0.8233(2) 0.0544(8) Uani 1 1 d .
H8A H 1.1497 1.0959 0.8224 0.082 Uiso 1 1 calc R
H8B H 1.0725 1.1787 0.8435 0.082 Uiso 1 1 calc R
H8C H 1.0646 1.0910 0.7606 0.082 Uiso 1 1 calc R
C5 C 0.8941(2) 0.8872(3) 0.7711(2) 0.0524(7) Uani 1 1 d .
H5A H 0.8717 0.8292 0.8118 0.079 Uiso 1 1 calc R
H5B H 0.8608 0.8893 0.7132 0.079 Uiso 1 1 calc R
H5C H 0.8898 0.9585 0.8028 0.079 Uiso 1 1 calc R
C13 C 1.0854(2) 0.6023(2) 1.26394(19) 0.0443(7) Uani 1 1 d .
H13A H 1.0734 0.6364 1.3245 0.067 Uiso 1 1 calc R
H13B H 1.1470 0.5900 1.2577 0.067 Uiso 1 1 calc R
H13C H 1.0553 0.5316 1.2597 0.067 Uiso 1 1 calc R
C15 C 1.0621(2) 0.4249(2) 0.9752(2) 0.0550(8) Uani 1 1 d .
H15A H 1.1239 0.4143 0.9818 0.083 Uiso 1 1 calc R
H15B H 1.0503 0.4669 0.9183 0.083 Uiso 1 1 calc R
H15C H 1.0339 0.3529 0.9715 0.083 Uiso 1 1 calc R
C17 C 0.87614(16) 0.7797(2) 1.00807(19) 0.0356(6) Uani 1 1 d .
C18 C 0.78675(17) 0.7936(3) 1.0301(2) 0.0521(7) Uani 1 1 d .
H18A H 0.7727 0.7504 1.0858 0.078 Uiso 1 1 calc R
H18B H 0.7520 0.7681 0.9775 0.078 Uiso 1 1 calc R
H18C H 0.7749 0.8716 1.0419 0.078 Uiso 1 1 calc R
F2 F 1.31853(17) 0.9431(3) 0.94345(17) 0.1043(8) Uani 1 1 d .
F1 F 1.27756(16) 0.8554(2) 1.06963(16) 0.1079(9) Uani 1 1 d .
B1 B 1.3482(2) 0.8916(3) 1.0221(3) 0.0492(8) Uani 1 1 d .
F3 F 1.39141(11) 0.96821(14) 1.07436(15) 0.0653(5) Uani 1 1 d .
F6 F 1.20014(14) 0.49325(13) 0.75950(15) 0.0696(6) Uani 1 1 d .
F5 F 1.2611(2) 0.3636(2) 0.84708(16) 0.1083(9) Uani 1 1 d .
B2 B 1.2300(2) 0.3862(3) 0.7605(3) 0.0509(8) Uani 1 1 d .
F4 F 1.39890(19) 0.8097(2) 0.9958(2) 0.1189(11) Uani 1 1 d .
F7 F 1.29358(13) 0.37571(14) 0.69441(14) 0.0619(5) Uani 1 1 d .
F8 F 1.16394(15) 0.31649(17) 0.73649(19) 0.0914(8) Uani 1 1 d .

loop_
_atom_site_aniso_label
_atom_site_aniso_U_11
_atom_site_aniso_U_22
_atom_site_aniso_U_33
_atom_site_aniso_U_23
_atom_site_aniso_U_13
_atom_site_aniso_U_12
Ni1 0.02369(14) 0.02634(13) 0.02588(14) 0.00249(9) 0.00124(16) 0.00249(10)
P1 0.0295(3) 0.0267(3) 0.0275(3) 0.0031(3) 0.0002(3) 0.0009(2)
P2 0.0278(3) 0.0279(3) 0.0268(3) 0.0027(2) -0.0007(3) 0.0002(2)
N2 0.0285(12) 0.0342(10) 0.0363(12) 0.0082(8) 0.0013(10) 0.0019(8)
N1 0.0286(10) 0.0339(9) 0.0321(11) 0.0038(8) 0.0023(9) 0.0030(8)
C10 0.0303(11) 0.0395(12) 0.0324(13) 0.0064(11) -0.0022(12) 0.0062(9)
C6 0.0338(13) 0.0310(12) 0.0419(15) -0.0012(11) -0.0020(12) -0.0001(10)
C3 0.0431(15) 0.0372(12) 0.0274(13) 0.0037(10) -0.0033(12) -0.0044(11)
C9 0.0317(12) 0.0420(12) 0.0396(14) 0.0068(12) 0.0039(12) 0.0130(10)
C14 0.0453(15) 0.0290(11) 0.0374(14) 0.0053(10) -0.0074(14) -0.0057(10)
C11 0.0305(12) 0.0408(13) 0.0295(12) -0.0019(10) 0.0014(11) -0.0008(10)
C1 0.0398(15) 0.0455(14) 0.0376(15) 0.0071(10) 0.0127(13) 0.0125(10)
C2 0.0344(13) 0.0433(13) 0.0391(14) 0.0110(11) 0.0099(12) 0.0042(10)
C16 0.0433(16) 0.0496(16) 0.076(2) 0.0040(16) -0.0076(17) -0.0152(12)
C4 0.082(3) 0.0514(18) 0.056(2) -0.0175(13) -0.017(2) 0.0001(15)
C12 0.0545(18) 0.0413(14) 0.0371(14) -0.0041(12) -0.0038(14) -0.0007(13)
C7 0.0511(15) 0.0408(13) 0.0482(17) -0.0113(12) -0.0089(15) -0.0033(12)
C8 0.066(2) 0.0334(13) 0.064(2) 0.0048(13) 0.0023(17) -0.0049(13)
C5 0.0436(16) 0.0633(17) 0.0502(17) 0.0027(14) -0.0172(15) -0.0039(14)
C13 0.0548(17) 0.0510(15) 0.0273(14) 0.0027(11) 0.0044(13) -0.0063(13)
C15 0.071(2) 0.0395(14) 0.054(2) -0.0099(14) -0.0059(16) -0.0031(13)
C17 0.0331(15) 0.0337(11) 0.0399(15) 0.0085(11) 0.0002(12) 0.0019(10)
C18 0.0302(13) 0.0616(16) 0.0644(19) 0.0125(15) 0.0080(15) 0.0036(13)
F2 0.0989(18) 0.148(2) 0.0660(15) 0.0324(15) -0.0285(14) -0.0079(16)
F1 0.1001(17) 0.167(2) 0.0565(13) -0.0189(14) 0.0205(14) -0.0866(17)
B1 0.0399(17) 0.0604(19) 0.0473(18) 0.0086(15) -0.0065(16) -0.0107(15)
F3 0.0590(11) 0.0659(10) 0.0710(12) 0.0056(10) -0.0141(11) -0.0165(9)
F6 0.0890(14) 0.0537(10) 0.0663(13) -0.0063(9) -0.0010(11) 0.0133(10)
F5 0.147(3) 0.130(2) 0.0485(12) 0.0231(13) -0.0011(15) 0.0512(18)
B2 0.060(2) 0.0432(16) 0.050(2) 0.0100(14) 0.0084(18) -0.0008(15)
F4 0.0970(19) 0.0681(14) 0.192(3) -0.0236(17) -0.002(2) 0.0109(13)
F7 0.0642(11) 0.0596(10) 0.0618(11) -0.0019(9) 0.0134(10) -0.0053(9)
F8 0.0778(14) 0.0686(13) 0.128(2) 0.0043(13) 0.0220(14) -0.0288(11)

loop_
_atom_type_symbol
_atom_type_description
_atom_type_scat_dispersion_real
_atom_type_scat_dispersion_imag
_atom_type_scat_source
C C 0.0033 0.0016 'International Tables Vol C Tables 4.2.6.8 and 6.1.1.4'
H H 0.0000 0.0000 'International Tables Vol C Tables 4.2.6.8 and 6.1.1.4'
B B 0.0013 0.0007 'International Tables Vol C Tables 4.2.6.8 and 6.1.1.4'
N N 0.0061 0.0033 'International Tables Vol C Tables 4.2.6.8 and 6.1.1.4'
F F 0.0171 0.0103 'International Tables Vol C Tables 4.2.6.8 and 6.1.1.4'
P P 0.1023 0.0942 'International Tables Vol C Tables 4.2.6.8 and 6.1.1.4'
Ni Ni 0.3393 1.1124 'International Tables Vol C Tables 4.2.6.8 and 6.1.1.4'

loop_
_geom_angle_atom_site_label_1
_geom_angle_atom_site_label_2
_geom_angle_atom_site_label_3
_geom_angle
N2 Ni1 N1 177.42(10)
N2 Ni1 P2 92.95(7)
N1 Ni1 P2 86.52(6)
N2 Ni1 P1 94.24(7)
N1 Ni1 P1 86.11(6)
P2 Ni1 P1 171.70(3)
C2 P1 C3 107.00(13)
C2 P1 C6 106.10(12)
C3 P1 C6 107.38(12)
C2 P1 Ni1 100.76(8)
C3 P1 Ni1 118.51(8)
C6 P1 Ni1 115.83(9)
C10 P2 C11 107.98(12)
C10 P2 C14 106.88(11)
C11 P2 C14 107.92(12)
C10 P2 Ni1 101.13(8)
C11 P2 Ni1 112.57(8)
C14 P2 Ni1 119.51(9)
C17 N2 Ni1 179.3(2)
C1 N1 C9 110.09(19)
C1 N1 Ni1 114.75(17)
C9 N1 Ni1 116.70(15)
C1 N1 H1 104.6
C9 N1 H1 104.6
Ni1 N1 H1 104.6
C9 C10 P2 106.64(16)
C9 C10 H10A 110.4
P2 C10 H10A 110.4
C9 C10 H10B 110.4
P2 C10 H10B 110.4
H10A C10 H10B 108.6
C8 C6 C7 111.6(2)
C8 C6 P1 112.3(2)
C7 C6 P1 110.48(18)
C8 C6 H6 107.4
C7 C6 H6 107.4
P1 C6 H6 107.4
C5 C3 C4 110.6(3)
C5 C3 P1 113.84(19)
C4 C3 P1 109.7(2)
C5 C3 H3 107.5
C4 C3 H3 107.5
P1 C3 H3 107.5
N1 C9 C10 109.86(19)
N1 C9 H9A 109.7
C10 C9 H9A 109.7
N1 C9 H9B 109.7
C10 C9 H9B 109.7
H9A C9 H9B 108.2
C16 C14 C15 112.2(3)
C16 C14 P2 111.58(18)
C15 C14 P2 111.34(19)
C16 C14 H14 107.1
C15 C14 H14 107.1
P2 C14 H14 107.1
C13 C11 C12 111.8(2)
C13 C11 P2 112.56(18)
C12 C11 P2 109.28(17)
C13 C11 H11 107.7
C12 C11 H11 107.7
P2 C11 H11 107.7
N1 C1 C2 109.6(2)
N1 C1 H1A 109.7
C2 C1 H1A 109.7
N1 C1 H1B 109.7
C2 C1 H1B 109.7
H1A C1 H1B 108.2
C1 C2 P1 108.22(18)
C1 C2 H2A 110.1
P1 C2 H2A 110.1
C1 C2 H2B 110.1
P1 C2 H2B 110.1
H2A C2 H2B 108.4
C14 C16 H16A 109.5
C14 C16 H16B 109.5
H16A C16 H16B 109.5
C14 C16 H16C 109.5
H16A C16 H16C 109.5
H16B C16 H16C 109.5
C3 C4 H4A 109.5
C3 C4 H4B 109.5
H4A C4 H4B 109.5
C3 C4 H4C 109.5
H4A C4 H4C 109.5
H4B C4 H4C 109.5
C11 C12 H12A 109.5
C11 C12 H12B 109.5
H12A C12 H12B 109.5
C11 C12 H12C 109.5
H12A C12 H12C 109.5
H12B C12 H12C 109.5
C6 C7 H7A 109.5
C6 C7 H7B 109.5
H7A C7 H7B 109.5
C6 C7 H7C 109.5
H7A C7 H7C 109.5
H7B C7 H7C 109.5
C6 C8 H8A 109.5
C6 C8 H8B 109.5
H8A C8 H8B 109.5
C6 C8 H8C 109.5
H8A C8 H8C 109.5
H8B C8 H8C 109.5
C3 C5 H5A 109.5
C3 C5 H5B 109.5
H5A C5 H5B 109.5
C3 C5 H5C 109.5
H5A C5 H5C 109.5
H5B C5 H5C 109.5
C11 C13 H13A 109.5
C11 C13 H13B 109.5
H13A C13 H13B 109.5
C11 C13 H13C 109.5
H13A C13 H13C 109.5
H13B C13 H13C 109.5
C14 C15 H15A 109.5
C14 C15 H15B 109.5
H15A C15 H15B 109.5
C14 C15 H15C 109.5
H15A C15 H15C 109.5
H15B C15 H15C 109.5
N2 C17 C18 178.4(3)
C17 C18 H18A 109.5
C17 C18 H18B 109.5
H18A C18 H18B 109.5
C17 C18 H18C 109.5
H18A C18 H18C 109.5
H18B C18 H18C 109.5
F4 B1 F2 108.1(3)
F4 B1 F1 112.5(3)
F2 B1 F1 106.4(3)
F4 B1 F3 111.6(3)
F2 B1 F3 107.9(3)
F1 B1 F3 110.0(3)
F5 B2 F8 111.9(3)
F5 B2 F6 108.7(3)
F8 B2 F6 108.8(3)
F5 B2 F7 110.4(3)
F8 B2 F7 108.2(3)
F6 B2 F7 108.9(2)

loop_
_geom_bond_atom_site_label_1
_geom_bond_atom_site_label_2
_geom_bond_distance
Ni1 N2 1.845(2)
Ni1 N1 1.920(2)
Ni1 P2 2.2166(7)
Ni1 P1 2.2319(7)
P1 C2 1.826(3)
P1 C3 1.834(2)
P1 C6 1.837(2)
P2 C10 1.833(2)
P2 C11 1.834(3)
P2 C14 1.838(2)
N2 C17 1.135(3)
N1 C1 1.486(3)
N1 C9 1.497(3)
N1 H1 0.9300
C10 C9 1.510(3)
C10 H10A 0.9900
C10 H10B 0.9900
C6 C8 1.521(4)
C6 C7 1.526(4)
C6 H6 1.0000
C3 C5 1.522(4)
C3 C4 1.528(4)
C3 H3 1.0000
C9 H9A 0.9900
C9 H9B 0.9900
C14 C16 1.511(4)
C14 C15 1.522(4)
C14 H14 1.0000
C11 C13 1.528(4)
C11 C12 1.533(4)
C11 H11 1.0000
C1 C2 1.515(3)
C1 H1A 0.9900
C1 H1B 0.9900
C2 H2A 0.9900
C2 H2B 0.9900
C16 H16A 0.9800
C16 H16B 0.9800
C16 H16C 0.9800
C4 H4A 0.9800
C4 H4B 0.9800
C4 H4C 0.9800
C12 H12A 0.9800
C12 H12B 0.9800
C12 H12C 0.9800
C7 H7A 0.9800
C7 H7B 0.9800
C7 H7C 0.9800
C8 H8A 0.9800
C8 H8B 0.9800
C8 H8C 0.9800
C5 H5A 0.9800
C5 H5B 0.9800
C5 H5C 0.9800
C13 H13A 0.9800
C13 H13B 0.9800
C13 H13C 0.9800
C15 H15A 0.9800
C15 H15B 0.9800
C15 H15C 0.9800
C17 C18 1.444(4)
C18 H18A 0.9800
C18 H18B 0.9800
C18 H18C 0.9800
F2 B1 1.370(4)
F1 B1 1.371(4)
B1 F4 1.327(4)
B1 F3 1.372(4)
F6 B2 1.381(4)
F5 B2 1.361(4)
B2 F8 1.379(4)
B2 F7 1.380(4)
